data_1553281
loop_
_publ_author_name
'Yang, Xing-Wei'
'Li, Ming-Ming'
'Liu, Xia'
'Ferreira, Daneel'
'Ding, Yuanqing'
'Zhang, Jing-Jing'
'Liao, Yang'
'Qin, Hong-Bo'
'Xu, Gang'

_publ_section_title
;
 Polycyclic Polyprenylated Acylphloroglucinol Congeners Possessing Diverse
 Structures from Hypericum henryi.
;
_journal_issue 4
_journal_name_full 'Journal of natural products'
_journal_page_first 885
_journal_page_last 895
_journal_paper_doi 10.1021/acs.jnatprod.5b00057
_journal_volume 78
_journal_year 2015
_chemical_absolute_configuration ad
_chemical_formula_moiety '2(C33 H40 O5), 3(C H4 O)'
_chemical_formula_sum 'C69 H92 O13'
_chemical_formula_weight 1129.43
_space_group_IT_number 5
_space_group_name_Hall 'C 2y'
_space_group_name_H-M_alt 'C 1 2 1'
_symmetry_cell_setting monoclinic
_symmetry_space_group_name_Hall 'C 2y'
_symmetry_space_group_name_H-M 'C 1 2 1'
_atom_sites_solution_hydrogens geom
_atom_sites_solution_primary direct
_atom_sites_solution_secondary difmap
_audit_creation_method SHELXL-97
_cell_angle_alpha 90.00
_cell_angle_beta 93.8980(10)
_cell_angle_gamma 90.00
_cell_formula_units_Z 2
_cell_length_a 18.0066(3)
_cell_length_b 13.5854(2)
_cell_length_c 13.2739(2)
_cell_measurement_reflns_used 9935
_cell_measurement_temperature 100(2)
_cell_measurement_theta_max 69.24
_cell_measurement_theta_min 3.34
_cell_volume 3239.64(9)
_computing_cell_refinement 'Bruker SAINT'
_computing_data_collection 'Bruker APEX2'
_computing_data_reduction 'Bruker SAINT'
_computing_molecular_graphics 'Bruker SHELXTL'
_computing_publication_material 'Bruker SHELXTL'
_computing_structure_refinement 'SHELXL-97 (Sheldrick, 2008)'
_computing_structure_solution 'SHELXS-97 (Sheldrick, 2008)'
_diffrn_ambient_temperature 100(2)
_diffrn_measured_fraction_theta_full 0.936
_diffrn_measured_fraction_theta_max 0.936
_diffrn_measurement_device_type 'Bruker APEX-II CCD'
_diffrn_measurement_method '\f and \w scans'
_diffrn_radiation_monochromator graphite
_diffrn_radiation_source 'fine-focus sealed tube'
_diffrn_radiation_type CuK\a
_diffrn_radiation_wavelength 1.54178
_diffrn_reflns_av_R_equivalents 0.0464
_diffrn_reflns_av_sigmaI/netI 0.0469
_diffrn_reflns_limit_h_max 21
_diffrn_reflns_limit_h_min -21
_diffrn_reflns_limit_k_max 16
_diffrn_reflns_limit_k_min -16
_diffrn_reflns_limit_l_max 15
_diffrn_reflns_limit_l_min -13
_diffrn_reflns_number 21434
_diffrn_reflns_theta_full 69.69
_diffrn_reflns_theta_max 69.69
_diffrn_reflns_theta_min 3.34
_exptl_absorpt_coefficient_mu 0.631
_exptl_absorpt_correction_T_max 0.9058
_exptl_absorpt_correction_T_min 0.7820
_exptl_absorpt_correction_type multi-scan
_exptl_absorpt_process_details sadabs
_exptl_crystal_colour colourless
_exptl_crystal_density_diffrn 1.158
_exptl_crystal_density_method 'not measured'
_exptl_crystal_description prism
_exptl_crystal_F_000 1220
_exptl_crystal_size_max 0.41
_exptl_crystal_size_mid 0.27
_exptl_crystal_size_min 0.16
_refine_diff_density_max 0.495
_refine_diff_density_min -0.206
_refine_diff_density_rms 0.055
_refine_ls_abs_structure_details 'Flack H D (1983), Acta Cryst. A39, 876-881'
_refine_ls_abs_structure_Flack 0.2(2)
_refine_ls_extinction_method none
_refine_ls_goodness_of_fit_ref 1.052
_refine_ls_hydrogen_treatment constr
_refine_ls_matrix_type full
_refine_ls_number_parameters 391
_refine_ls_number_reflns 5565
_refine_ls_number_restraints 1
_refine_ls_restrained_S_all 1.052
_refine_ls_R_factor_all 0.0567
_refine_ls_R_factor_gt 0.0557
_refine_ls_shift/su_max 0.001
_refine_ls_shift/su_mean 0.000
_refine_ls_structure_factor_coef Fsqd
_refine_ls_weighting_details 'calc w=1/[\s^2^(Fo^2^)+(0.1082P)^2^+1.6137P] where P=(Fo^2^+2Fc^2^)/3'
_refine_ls_weighting_scheme calc
_refine_ls_wR_factor_gt 0.1602
_refine_ls_wR_factor_ref 0.1618
_reflns_number_gt 5403
_reflns_number_total 5565
_reflns_threshold_expression >2sigma(I)
_cod_data_source_file np5b00057_si_008.cif
_cod_data_source_block cu_rxc95_0m
_cod_depositor_comments
;
The following automatic conversions were performed:

data item '_symmetry_cell_setting' value 'Monoclinic' was changed to
'monoclinic' in accordance with the
/home/saulius/struct/COD-crude-data/automatic-downloads/DataCite-retrospective/ACS/depositions/lib/dictionaries/cif_core.dic
dictionary named 'cif_core.dic' version 2.4.2 last updated on
2011-04-26.

Automatic conversion script
Id: cif_fix_values 6909 2019-04-08 15:41:33Z antanas 
;
_cod_original_sg_symbol_H-M 'C 2'
_cod_database_code 1553281

loop_
_symmetry_equiv_pos_as_xyz
'x, y, z'
'-x, y, -z'
'x+1/2, y+1/2, z'
'-x+1/2, y+1/2, -z'

loop_
_atom_site_label
_atom_site_type_symbol
_atom_site_fract_x
_atom_site_fract_y
_atom_site_fract_z
_atom_site_U_iso_or_equiv
_atom_site_adp_type
_atom_site_occupancy
_atom_site_symmetry_multiplicity
_atom_site_calc_flag
_atom_site_refinement_flags
_atom_site_disorder_assembly
_atom_site_disorder_group
O10 O 0.85054(13) 1.20640(15) 0.47988(16) 0.0512(5) Uani 1 1 d . A 4
O1S O 0.90396(18) 0.1563(2) 0.8840(3) 0.0873(9) Uani 1 1 d . B 4
H1S H 0.9210 0.2057 0.9158 0.131 Uiso 1 1 calc R B 4
O2 O 0.91757(9) 0.97205(13) 0.48094(12) 0.0373(4) Uani 1 1 d . A 4
O4 O 0.82793(9) 0.80710(14) 0.23832(14) 0.0414(4) Uani 1 1 d . A 4
C31 C 1.08183(15) 0.7764(2) 0.1192(2) 0.0432(6) Uani 1 1 d . A 4
H31A H 1.1108 0.8191 0.0771 0.065 Uiso 1 1 calc R A 4
H31B H 1.0396 0.7487 0.0781 0.065 Uiso 1 1 calc R A 4
H31C H 1.1135 0.7229 0.1469 0.065 Uiso 1 1 calc R A 4
C29 C 1.05292(13) 0.83692(19) 0.20612(18) 0.0362(5) Uani 1 1 d . A 4
C28 C 1.00129(13) 0.91841(19) 0.16024(17) 0.0352(5) Uani 1 1 d . A 4
H28 H 0.9581 0.8855 0.1227 0.042 Uiso 1 1 calc R A 4
C27 C 0.97046(12) 0.98360(18) 0.24157(17) 0.0337(5) Uani 1 1 d . A 4
H27 H 1.0136 1.0086 0.2857 0.040 Uiso 1 1 calc R A 4
C7 C 0.92538(14) 1.07273(19) 0.20158(19) 0.0388(5) Uani 1 1 d . A 4
H7 H 0.9574 1.1117 0.1575 0.047 Uiso 1 1 calc R A 4
C8 C 0.90480(16) 1.14050(19) 0.2911(2) 0.0424(6) Uani 1 1 d . A 4
C1 C 0.85246(14) 1.07617(19) 0.35887(18) 0.0372(5) Uani 1 1 d . A 4
C10 C 0.82564(15) 1.12776(18) 0.4531(2) 0.0384(5) Uani 1 1 d . A 4
C11 C 0.76824(14) 1.07833(19) 0.51202(18) 0.0384(5) Uani 1 1 d . A 4
C12 C 0.74422(14) 0.9826(2) 0.49660(19) 0.0387(5) Uani 1 1 d . A 4
H12 H 0.7662 0.9431 0.4476 0.046 Uiso 1 1 calc R A 4
C13 C 0.68853(16) 0.9431(2) 0.5515(2) 0.0443(6) Uani 1 1 d . A 4
H13 H 0.6726 0.8771 0.5402 0.053 Uiso 1 1 calc R A 4
C14 C 0.65643(17) 1.0005(2) 0.6229(2) 0.0472(6) Uani 1 1 d . A 4
H14 H 0.6181 0.9739 0.6606 0.057 Uiso 1 1 calc R A 4
C26 C 0.7267(3) 0.9513(3) -0.0934(3) 0.0862(14) Uani 1 1 d . A 4
H26A H 0.7514 0.8981 -0.0541 0.129 Uiso 1 1 calc R A 4
H26B H 0.7639 0.9887 -0.1281 0.129 Uiso 1 1 calc R A 4
H26C H 0.6901 0.9232 -0.1434 0.129 Uiso 1 1 calc R A 4
C24 C 0.68808(16) 1.0184(2) -0.0241(2) 0.0488(7) Uani 1 1 d . A 4
C23 C 0.69244(17) 1.0131(3) 0.0762(2) 0.0535(7) Uani 1 1 d . A 4
H23 H 0.6663 1.0621 0.1106 0.064 Uiso 1 1 calc R A 4
C22 C 0.73376(15) 0.9388(2) 0.1402(2) 0.0449(6) Uani 1 1 d . A 4
H22A H 0.7485 0.8842 0.0964 0.054 Uiso 1 1 calc R A 4
H22B H 0.6995 0.9114 0.1884 0.054 Uiso 1 1 calc R A 4
C5 C 0.80380(13) 0.9769(2) 0.20050(17) 0.0380(5) Uani 1 1 d . A 4
C4 C 0.84899(13) 0.89118(18) 0.24750(17) 0.0330(5) Uani 1 1 d . A 4
C3 C 0.92147(12) 0.91868(17) 0.30817(17) 0.0308(5) Uani 1 1 d . A 4
C2 C 0.89879(12) 0.98688(17) 0.39269(17) 0.0320(5) Uani 1 1 d . A 4
C6 C 0.85718(15) 1.0379(2) 0.13672(18) 0.0401(6) Uani 1 1 d . A 4
H6A H 0.8733 0.9969 0.0806 0.048 Uiso 1 1 calc R A 4
H6B H 0.8302 1.0957 0.1072 0.048 Uiso 1 1 calc R A 4
C18 C 1.00242(12) 0.77039(18) 0.26891(18) 0.0349(5) Uani 1 1 d . A 4
H18 H 0.9616 0.7456 0.2206 0.042 Uiso 1 1 calc R A 4
C17 C 0.96461(12) 0.82902(17) 0.34976(17) 0.0318(5) Uani 1 1 d . A 4
H17A H 0.9300 0.7850 0.3831 0.038 Uiso 1 1 calc R A 4
H17B H 1.0030 0.8512 0.4017 0.038 Uiso 1 1 calc R A 4
C19 C 1.04172(15) 0.6794(2) 0.3144(2) 0.0464(6) Uani 1 1 d . A 4
C20 C 1.03370(17) 0.5907(2) 0.2658(2) 0.0528(7) Uani 1 1 d . A 4
H20A H 1.0569 0.5335 0.2946 0.063 Uiso 1 1 calc R A 4
H20B H 1.0049 0.5863 0.2033 0.063 Uiso 1 1 calc R A 4
C21 C 1.0852(2) 0.6854(3) 0.4086(2) 0.0665(10) Uani 1 1 d . A 4
H21A H 1.0521 0.6943 0.4636 0.100 Uiso 1 1 calc R A 4
H21B H 1.1193 0.7415 0.4071 0.100 Uiso 1 1 calc R A 4
H21C H 1.1139 0.6246 0.4196 0.100 Uiso 1 1 calc R A 4
C30 C 1.12038(14) 0.8792(2) 0.2677(2) 0.0435(6) Uani 1 1 d . A 4
H30A H 1.1556 0.8261 0.2862 0.065 Uiso 1 1 calc R A 4
H30B H 1.1040 0.9102 0.3291 0.065 Uiso 1 1 calc R A 4
H30C H 1.1448 0.9285 0.2273 0.065 Uiso 1 1 calc R A 4
O28 O 1.03860(11) 0.97701(14) 0.08929(14) 0.0462(4) Uani 1 1 d . A 4
H28A H 1.0621 1.0227 0.1200 0.069 Uiso 1 1 calc R A 4
C33 C 0.8625(2) 1.2316(2) 0.2487(2) 0.0542(7) Uani 1 1 d . A 4
H33A H 0.8540 1.2772 0.3039 0.081 Uiso 1 1 calc R A 4
H33B H 0.8146 1.2111 0.2160 0.081 Uiso 1 1 calc R A 4
H33C H 0.8920 1.2644 0.1992 0.081 Uiso 1 1 calc R A 4
C32 C 0.97579(18) 1.1747(2) 0.3519(2) 0.0481(7) Uani 1 1 d . A 4
H32A H 1.0116 1.1993 0.3056 0.072 Uiso 1 1 calc R A 4
H32B H 0.9977 1.1193 0.3907 0.072 Uiso 1 1 calc R A 4
H32C H 0.9633 1.2275 0.3982 0.072 Uiso 1 1 calc R A 4
C9 C 0.78608(14) 1.04677(19) 0.28583(19) 0.0385(5) Uani 1 1 d . A 4
O9 O 0.72579(10) 1.08284(16) 0.29178(14) 0.0479(5) Uani 1 1 d . A 4
C16 C 0.73601(17) 1.1348(2) 0.5849(2) 0.0438(6) Uani 1 1 d . A 4
H16 H 0.7527 1.2003 0.5973 0.053 Uiso 1 1 calc R A 4
C15 C 0.67978(17) 1.0964(2) 0.63979(19) 0.0456(6) Uani 1 1 d . A 4
H15 H 0.6575 1.1358 0.6886 0.055 Uiso 1 1 calc R A 4
C25 C 0.6433(2) 1.0971(3) -0.0770(3) 0.0649(9) Uani 1 1 d . A 4
H25A H 0.6110 1.1282 -0.0297 0.097 Uiso 1 1 calc R A 4
H25B H 0.6127 1.0685 -0.1335 0.097 Uiso 1 1 calc R A 4
H25C H 0.6767 1.1467 -0.1028 0.097 Uiso 1 1 calc R A 4
C1S C 0.8453(4) 0.1820(5) 0.8263(9) 0.158(4) Uani 1 1 d . B 4
H1S1 H 0.8011 0.1799 0.8656 0.237 Uiso 1 1 calc R B 4
H1S2 H 0.8387 0.1363 0.7692 0.237 Uiso 1 1 calc R B 4
H1S3 H 0.8520 0.2489 0.8010 0.237 Uiso 1 1 calc R B 4
O2S O 0.9900(8) 0.2708(5) 0.0235(10) 0.101(3) Uani 0.50 1 d P C -1
H2S H 0.9455 0.2547 0.0087 0.151 Uiso 0.50 1 calc PR C -1
C2S C 0.9999(12) 0.3702(7) 0.000(2) 0.139(5) Uani 0.50 1 d P C -1
H2S1 H 0.9569 0.3936 -0.0424 0.208 Uiso 0.50 1 calc PR C -1
H2S2 H 1.0451 0.3777 -0.0365 0.208 Uiso 0.50 1 calc PR C -1
H2S3 H 1.0048 0.4088 0.0625 0.208 Uiso 0.50 1 calc PR C -1

loop_
_atom_site_aniso_label
_atom_site_aniso_U_11
_atom_site_aniso_U_22
_atom_site_aniso_U_33
_atom_site_aniso_U_23
_atom_site_aniso_U_13
_atom_site_aniso_U_12
O10 0.0657(12) 0.0477(11) 0.0419(12) -0.0051(8) 0.0174(9) 0.0017(9)
O1S 0.0789(18) 0.0767(17) 0.105(3) 0.0122(16) -0.0035(15) 0.0120(14)
O2 0.0380(8) 0.0548(10) 0.0187(9) -0.0003(7) -0.0001(6) 0.0070(7)
O4 0.0362(8) 0.0490(10) 0.0380(11) -0.0003(7) -0.0042(7) -0.0011(7)
C31 0.0463(13) 0.0555(14) 0.0278(14) -0.0038(10) 0.0027(10) 0.0081(11)
C29 0.0331(11) 0.0536(14) 0.0216(13) -0.0028(10) 0.0009(8) 0.0034(9)
C28 0.0365(11) 0.0507(13) 0.0183(12) -0.0015(9) 0.0018(8) -0.0034(10)
C27 0.0328(10) 0.0465(13) 0.0220(12) 0.0004(9) 0.0035(8) -0.0029(9)
C7 0.0466(13) 0.0462(13) 0.0242(13) 0.0069(9) 0.0066(9) 0.0008(10)
C8 0.0554(15) 0.0443(13) 0.0286(14) 0.0048(10) 0.0118(11) 0.0019(11)
C1 0.0419(12) 0.0441(13) 0.0264(13) 0.0063(9) 0.0083(9) 0.0042(10)
C10 0.0446(13) 0.0416(13) 0.0290(14) 0.0023(9) 0.0028(10) 0.0094(10)
C11 0.0467(13) 0.0472(13) 0.0210(12) 0.0060(9) 0.0007(9) 0.0135(10)
C12 0.0420(12) 0.0481(13) 0.0262(13) 0.0013(9) 0.0031(9) 0.0089(10)
C13 0.0539(14) 0.0460(13) 0.0334(15) 0.0053(10) 0.0059(11) 0.0052(11)
C14 0.0555(15) 0.0561(15) 0.0311(14) 0.0103(11) 0.0117(11) 0.0073(12)
C26 0.127(4) 0.083(3) 0.051(2) 0.0086(18) 0.018(2) 0.046(3)
C24 0.0450(13) 0.0758(19) 0.0244(15) -0.0040(11) -0.0051(10) -0.0068(12)
C23 0.0502(15) 0.0707(19) 0.0381(17) -0.0077(13) -0.0073(12) 0.0209(13)
C22 0.0424(13) 0.0629(16) 0.0283(14) -0.0006(11) -0.0065(10) 0.0091(11)
C5 0.0352(11) 0.0575(14) 0.0210(12) 0.0056(10) 0.0006(8) 0.0076(10)
C4 0.0348(11) 0.0476(13) 0.0165(12) 0.0008(8) 0.0024(9) 0.0036(9)
C3 0.0313(10) 0.0431(11) 0.0178(12) 0.0016(8) 0.0005(8) 0.0028(9)
C2 0.0302(10) 0.0430(12) 0.0226(13) 0.0025(9) 0.0013(8) -0.0001(9)
C6 0.0453(13) 0.0529(14) 0.0221(13) 0.0096(10) 0.0026(9) 0.0111(11)
C18 0.0312(11) 0.0478(13) 0.0252(13) 0.0002(9) -0.0013(8) 0.0057(10)
C17 0.0312(11) 0.0447(13) 0.0194(11) 0.0030(9) -0.0001(8) 0.0031(9)
C19 0.0432(13) 0.0605(16) 0.0366(15) 0.0110(12) 0.0103(11) 0.0183(12)
C20 0.0514(15) 0.0522(16) 0.0547(19) -0.0012(13) 0.0012(13) 0.0111(12)
C21 0.074(2) 0.094(3) 0.0298(17) -0.0041(15) -0.0057(13) 0.0463(19)
C30 0.0337(12) 0.0693(17) 0.0273(14) -0.0050(11) 0.0004(9) 0.0017(11)
O28 0.0562(11) 0.0527(10) 0.0317(10) 0.0038(8) 0.0174(8) -0.0021(8)
C33 0.077(2) 0.0456(15) 0.0422(17) 0.0101(11) 0.0215(14) 0.0076(13)
C32 0.0619(17) 0.0434(14) 0.0406(16) -0.0089(11) 0.0162(13) -0.0099(12)
C9 0.0409(13) 0.0510(13) 0.0235(13) 0.0105(10) 0.0020(9) 0.0112(10)
O9 0.0476(10) 0.0674(12) 0.0289(10) 0.0061(8) 0.0035(7) 0.0211(9)
C16 0.0600(16) 0.0457(13) 0.0257(14) 0.0039(9) 0.0031(11) 0.0125(11)
C15 0.0597(15) 0.0533(15) 0.0256(13) 0.0067(10) 0.0161(11) 0.0154(12)
C25 0.0666(19) 0.091(2) 0.0368(17) -0.0087(16) -0.0022(13) 0.0193(17)
C1S 0.085(3) 0.081(3) 0.299(11) 0.026(5) -0.047(5) 0.026(3)
O2S 0.098(8) 0.087(4) 0.118(11) 0.009(4) 0.009(6) -0.017(4)
C2S 0.130(9) 0.080(5) 0.209(13) 0.071(11) 0.025(8) 0.062(9)

loop_
_atom_type_symbol
_atom_type_description
_atom_type_scat_dispersion_real
_atom_type_scat_dispersion_imag
_atom_type_scat_source
C C 0.0181 0.0091 'International Tables Vol C Tables 4.2.6.8 and 6.1.1.4'
H H 0.0000 0.0000 'International Tables Vol C Tables 4.2.6.8 and 6.1.1.4'
O O 0.0492 0.0322 'International Tables Vol C Tables 4.2.6.8 and 6.1.1.4'

loop_
_geom_angle_atom_site_label_1
_geom_angle_atom_site_label_2
_geom_angle_atom_site_label_3
_geom_angle
C30 C29 C31 107.8(2)
C30 C29 C28 112.1(2)
C31 C29 C28 108.24(19)
C30 C29 C18 113.7(2)
C31 C29 C18 109.3(2)
C28 C29 C18 105.58(18)
O28 C28 C27 110.5(2)
O28 C28 C29 111.14(19)
C27 C28 C29 111.99(19)
O28 C28 H28 107.7
C27 C28 H28 107.7
C29 C28 H28 107.7
C28 C27 C7 114.97(19)
C28 C27 C3 108.57(19)
C7 C27 C3 109.62(18)
C28 C27 H27 107.8
C7 C27 H27 107.8
C3 C27 H27 107.8
C6 C7 C27 109.7(2)
C6 C7 C8 112.8(2)
C27 C7 C8 110.38(19)
C6 C7 H7 107.9
C27 C7 H7 107.9
C8 C7 H7 107.9
C32 C8 C33 108.8(2)
C32 C8 C7 110.2(2)
C33 C8 C7 109.3(2)
C32 C8 C1 111.7(2)
C33 C8 C1 110.4(2)
C7 C8 C1 106.4(2)
C2 C1 C9 111.4(2)
C2 C1 C10 108.60(19)
C9 C1 C10 110.9(2)
C2 C1 C8 105.56(19)
C9 C1 C8 104.41(19)
C10 C1 C8 115.8(2)
O10 C10 C11 120.1(2)
O10 C10 C1 120.9(2)
C11 C10 C1 119.1(2)
C12 C11 C16 118.7(2)
C12 C11 C10 124.4(2)
C16 C11 C10 116.8(2)
C11 C12 C13 121.1(2)
C11 C12 H12 119.4
C13 C12 H12 119.4
C14 C13 C12 119.5(3)
C14 C13 H13 120.3
C12 C13 H13 120.3
C15 C14 C13 120.4(3)
C15 C14 H14 119.8
C13 C14 H14 119.8
C23 C24 C25 120.3(3)
C23 C24 C26 125.6(3)
C25 C24 C26 114.0(3)
C24 C23 C22 127.1(3)
C24 C23 H23 116.5
C22 C23 H23 116.5
C23 C22 C5 115.5(3)
C23 C22 H22A 108.4
C5 C22 H22A 108.4
C23 C22 H22B 108.4
C5 C22 H22B 108.4
H22A C22 H22B 107.5
C9 C5 C4 107.62(18)
C9 C5 C22 112.9(2)
C4 C5 C22 110.6(2)
C9 C5 C6 103.8(2)
C4 C5 C6 107.19(18)
C22 C5 C6 114.2(2)
O4 C4 C5 121.6(2)
O4 C4 C3 122.3(2)
C5 C4 C3 116.1(2)
C17 C3 C2 111.83(18)
C17 C3 C4 112.92(19)
C2 C3 C4 105.80(17)
C17 C3 C27 111.20(18)
C2 C3 C27 105.18(18)
C4 C3 C27 109.49(18)
O2 C2 C1 121.9(2)
O2 C2 C3 122.4(2)
C1 C2 C3 115.72(19)
C7 C6 C5 111.10(19)
C7 C6 H6A 109.4
C5 C6 H6A 109.4
C7 C6 H6B 109.4
C5 C6 H6B 109.4
H6A C6 H6B 108.0
C19 C18 C17 111.06(19)
C19 C18 C29 114.09(19)
C17 C18 C29 112.0(2)
C19 C18 H18 106.4
C17 C18 H18 106.4
C29 C18 H18 106.4
C3 C17 C18 113.61(18)
C3 C17 H17A 108.8
C18 C17 H17A 108.8
C3 C17 H17B 108.8
C18 C17 H17B 108.8
H17A C17 H17B 107.7
C20 C19 C21 119.7(3)
C20 C19 C18 119.6(3)
C21 C19 C18 120.7(3)
C19 C20 H20A 120.0
C19 C20 H20B 120.0
H20A C20 H20B 120.0
O9 C9 C5 122.6(2)
O9 C9 C1 121.4(2)
C5 C9 C1 115.82(19)
C15 C16 C11 120.8(3)
C15 C16 H16 119.6
C11 C16 H16 119.6
C14 C15 C16 119.6(2)
C14 C15 H15 120.2
C16 C15 H15 120.2

loop_
_geom_bond_atom_site_label_1
_geom_bond_atom_site_label_2
_geom_bond_distance
O10 C10 1.203(3)
O1S C1S 1.309(7)
O1S H1S 0.8400
O2 C2 1.214(3)
O4 C4 1.207(3)
C31 C29 1.536(3)
C31 H31A 0.9800
C31 H31B 0.9800
C31 H31C 0.9800
C29 C30 1.530(3)
C29 C28 1.544(3)
C29 C18 1.563(3)
C28 O28 1.435(3)
C28 C27 1.530(3)
C28 H28 1.0000
C27 C7 1.532(3)
C27 C3 1.563(3)
C27 H27 1.0000
C7 C6 1.526(4)
C7 C8 1.568(4)
C7 H7 1.0000
C8 C32 1.537(4)
C8 C33 1.539(4)
C8 C1 1.605(3)
C1 C2 1.523(3)
C1 C9 1.540(4)
C1 C10 1.540(3)
C10 C11 1.497(4)
C11 C12 1.382(4)
C11 C16 1.392(4)
C12 C13 1.387(4)
C12 H12 0.9500
C13 C14 1.384(4)
C13 H13 0.9500
C14 C15 1.383(4)
C14 H14 0.9500
C26 C24 1.499(5)
C26 H26A 0.9800
C26 H26B 0.9800
C26 H26C 0.9800
C24 C23 1.330(4)
C24 C25 1.487(5)
C23 C22 1.486(4)
C23 H23 0.9500
C22 C5 1.537(3)
C22 H22A 0.9900
C22 H22B 0.9900
C5 C9 1.528(4)
C5 C4 1.529(3)
C5 C6 1.562(3)
C4 C3 1.533(3)
C3 C17 1.528(3)
C3 C2 1.532(3)
C6 H6A 0.9900
C6 H6B 0.9900
C18 C19 1.528(3)
C18 C17 1.533(3)
C18 H18 1.0000
C17 H17A 0.9900
C17 H17B 0.9900
C19 C20 1.370(5)
C19 C21 1.431(5)
C20 H20A 0.9500
C20 H20B 0.9500
C21 H21A 0.9800
C21 H21B 0.9800
C21 H21C 0.9800
C30 H30A 0.9800
C30 H30B 0.9800
C30 H30C 0.9800
O28 H28A 0.8400
C33 H33A 0.9800
C33 H33B 0.9800
C33 H33C 0.9800
C32 H32A 0.9800
C32 H32B 0.9800
C32 H32C 0.9800
C9 O9 1.199(3)
C16 C15 1.388(4)
C16 H16 0.9500
C15 H15 0.9500
C25 H25A 0.9800
C25 H25B 0.9800
C25 H25C 0.9800
C1S H1S1 0.9800
C1S H1S2 0.9800
C1S H1S3 0.9800
O2S C2S 1.400(13)
O2S H2S 0.8400
C2S H2S1 0.9800
C2S H2S2 0.9800
C2S H2S3 0.9800

loop_
_geom_hbond_atom_site_label_D
_geom_hbond_atom_site_label_H
_geom_hbond_atom_site_label_A
_geom_hbond_distance_DH
_geom_hbond_distance_HA
_geom_hbond_distance_DA
_geom_hbond_angle_DHA
_geom_hbond_site_symmetry_A
O28 H28A O1S 0.84 1.92 2.661(4) 146.8 2_766

loop_
_geom_torsion_atom_site_label_1
_geom_torsion_atom_site_label_2
_geom_torsion_atom_site_label_3
_geom_torsion_atom_site_label_4
_geom_torsion
C30 C29 C28 O28 63.6(2)
C31 C29 C28 O28 -55.1(3)
C18 C29 C28 O28 -172.04(18)
C30 C29 C28 C27 -60.5(2)
C31 C29 C28 C27 -179.3(2)
C18 C29 C28 C27 63.8(2)
O28 C28 C27 C7 49.3(3)
C29 C28 C27 C7 173.83(19)
O28 C28 C27 C3 172.50(18)
C29 C28 C27 C3 -63.0(2)
C28 C27 C7 C6 61.8(3)
C3 C27 C7 C6 -60.8(2)
C28 C27 C7 C8 -173.3(2)
C3 C27 C7 C8 64.1(3)
C6 C7 C8 C32 -178.8(2)
C27 C7 C8 C32 58.1(3)
C6 C7 C8 C33 -59.3(3)
C27 C7 C8 C33 177.6(2)
C6 C7 C8 C1 59.9(3)
C27 C7 C8 C1 -63.2(3)
C32 C8 C1 C2 -61.1(3)
C33 C8 C1 C2 177.7(2)
C7 C8 C1 C2 59.2(3)
C32 C8 C1 C9 -178.7(2)
C33 C8 C1 C9 60.1(3)
C7 C8 C1 C9 -58.4(2)
C32 C8 C1 C10 59.1(3)
C33 C8 C1 C10 -62.1(3)
C7 C8 C1 C10 179.4(2)
C2 C1 C10 O10 109.5(3)
C9 C1 C10 O10 -127.8(3)
C8 C1 C10 O10 -9.0(4)
C2 C1 C10 C11 -70.1(3)
C9 C1 C10 C11 52.7(3)
C8 C1 C10 C11 171.4(2)
O10 C10 C11 C12 -170.1(2)
C1 C10 C11 C12 9.4(4)
O10 C10 C11 C16 11.8(4)
C1 C10 C11 C16 -168.7(2)
C16 C11 C12 C13 0.7(4)
C10 C11 C12 C13 -177.3(2)
C11 C12 C13 C14 0.0(4)
C12 C13 C14 C15 -0.2(4)
C25 C24 C23 C22 179.2(3)
C26 C24 C23 C22 -2.2(6)
C24 C23 C22 C5 108.9(4)
C23 C22 C5 C9 69.8(3)
C23 C22 C5 C4 -169.6(2)
C23 C22 C5 C6 -48.6(3)
C9 C5 C4 O4 121.5(2)
C22 C5 C4 O4 -2.3(3)
C6 C5 C4 O4 -127.3(2)
C9 C5 C4 C3 -57.5(2)
C22 C5 C4 C3 178.78(19)
C6 C5 C4 C3 53.7(3)
O4 C4 C3 C17 2.9(3)
C5 C4 C3 C17 -178.14(18)
O4 C4 C3 C2 -119.7(2)
C5 C4 C3 C2 59.2(2)
O4 C4 C3 C27 127.4(2)
C5 C4 C3 C27 -53.7(2)
C28 C27 C3 C17 53.8(2)
C7 C27 C3 C17 -179.85(19)
C28 C27 C3 C2 175.05(17)
C7 C27 C3 C2 -58.6(2)
C28 C27 C3 C4 -71.7(2)
C7 C27 C3 C4 54.7(2)
C9 C1 C2 O2 -131.6(2)
C10 C1 C2 O2 -9.2(3)
C8 C1 C2 O2 115.6(2)
C9 C1 C2 C3 49.7(3)
C10 C1 C2 C3 172.13(19)
C8 C1 C2 C3 -63.0(3)
C17 C3 C2 O2 4.0(3)
C4 C3 C2 O2 127.3(2)
C27 C3 C2 O2 -116.9(2)
C17 C3 C2 C1 -177.39(19)
C4 C3 C2 C1 -54.1(2)
C27 C3 C2 C1 61.8(2)
C27 C7 C6 C5 63.1(2)
C8 C7 C6 C5 -60.4(3)
C9 C5 C6 C7 56.8(2)
C4 C5 C6 C7 -56.9(3)
C22 C5 C6 C7 -179.8(2)
C30 C29 C18 C19 -61.3(3)
C31 C29 C18 C19 59.1(3)
C28 C29 C18 C19 175.4(2)
C30 C29 C18 C17 65.9(3)
C31 C29 C18 C17 -173.59(19)
C28 C29 C18 C17 -57.4(2)
C2 C3 C17 C18 -167.85(18)
C4 C3 C17 C18 72.9(2)
C27 C3 C17 C18 -50.6(3)
C19 C18 C17 C3 -177.5(2)
C29 C18 C17 C3 53.6(3)
C17 C18 C19 C20 134.8(2)
C29 C18 C19 C20 -97.4(3)
C17 C18 C19 C21 -43.5(3)
C29 C18 C19 C21 84.2(3)
C4 C5 C9 O9 -136.3(2)
C22 C5 C9 O9 -14.0(3)
C6 C5 C9 O9 110.3(3)
C4 C5 C9 C1 49.2(3)
C22 C5 C9 C1 171.6(2)
C6 C5 C9 C1 -64.2(2)
C2 C1 C9 O9 138.7(2)
C10 C1 C9 O9 17.6(3)
C8 C1 C9 O9 -107.9(3)
C2 C1 C9 C5 -46.8(3)
C10 C1 C9 C5 -167.9(2)
C8 C1 C9 C5 66.7(3)
C12 C11 C16 C15 -1.3(4)
C10 C11 C16 C15 176.9(2)
C13 C14 C15 C16 -0.3(4)
C11 C16 C15 C14 1.1(4)
